data_7704420
loop_
_publ_author_name
'Bhanja, Avik'
'Moreno-Pineda, Eufemio'
'Herchel, Radovan'
'Wernsdorfer, Wolfgang'
'Ray, Debashis'

_publ_section_title
;
 Self-assembled octanuclear [Ni<sub>5</sub>Ln<sub>3</sub>] (Ln = Dy, Tb
 and Ho) complexes: synthesis, coordination induced ligand hydrolysis,
 structure and magnetism.
;
_journal_issue 23
_journal_name_full 'Dalton transactions (Cambridge, England : 2003)'
_journal_page_first 7968
_journal_page_last 7976
_journal_paper_doi 10.1039/d0dt01675f
_journal_volume 49
_journal_year 2020
_chemical_formula_moiety 'C80 H94 Dy3 N4 Ni5 O36, 7(H2O), NO3'
_chemical_formula_sum 'C80 H108 Dy3 N5 Ni5 O46'
_chemical_formula_weight 2656.69
_space_group_crystal_system monoclinic
_space_group_IT_number 15
_space_group_name_Hall '-C 2yc'
_space_group_name_H-M_alt 'C 1 2/c 1'
_atom_sites_solution_hydrogens mixed
_audit_creation_date 2020-03-16
_audit_creation_method
;
Olex2 1.3
(compiled 2020.02.04 svn.rd84adfe8 for OlexSys, GUI svn.r6032)
;
_audit_update_record
;
2020-05-08 deposited with the CCDC.	2020-05-15 downloaded from the CCDC.
;
_cell_angle_alpha 90
_cell_angle_beta 96.071(17)
_cell_angle_gamma 90
_cell_formula_units_Z 4
_cell_length_a 22.13(3)
_cell_length_b 23.55(4)
_cell_length_c 20.35(3)
_cell_measurement_reflns_used 7375
_cell_measurement_temperature 114(2)
_cell_measurement_theta_max 26.596
_cell_measurement_theta_min 1.556
_cell_volume 10546(3)
_computing_cell_refinement 'SAINT V8.38A (?, 2016)'
_computing_data_collection SMART
_computing_data_reduction 'SAINT V8.38A (?, 2016)'
_computing_molecular_graphics 'Olex2 1.3 (Dolomanov et al., 2009)'
_computing_publication_material 'Olex2 1.3 (Dolomanov et al., 2009)'
_computing_structure_refinement 'SHELXL 2018/3 (Sheldrick, 2015)'
_computing_structure_solution 'SHELXT 2014/5 (Sheldrick, 2014)'
_diffrn_ambient_temperature 114.51
_diffrn_measured_fraction_theta_full 0.999
_diffrn_measured_fraction_theta_max 0.987
_diffrn_measurement_device_type 'Bruker SMART APEX-II'
_diffrn_measurement_method 'CCD area detector, \w-scans'
_diffrn_radiation_type MoK\a
_diffrn_radiation_wavelength 0.71073
_diffrn_reflns_av_R_equivalents 0.0903
_diffrn_reflns_av_unetI/netI 0.0704
_diffrn_reflns_Laue_measured_fraction_full 0.999
_diffrn_reflns_Laue_measured_fraction_max 0.987
_diffrn_reflns_limit_h_max 27
_diffrn_reflns_limit_h_min -27
_diffrn_reflns_limit_k_max 29
_diffrn_reflns_limit_k_min -29
_diffrn_reflns_limit_l_max 22
_diffrn_reflns_limit_l_min -25
_diffrn_reflns_number 67366
_diffrn_reflns_point_group_measured_fraction_full 0.999
_diffrn_reflns_point_group_measured_fraction_max 0.987
_diffrn_reflns_theta_full 25.242
_diffrn_reflns_theta_max 26.596
_diffrn_reflns_theta_min 1.556
_exptl_absorpt_coefficient_mu 3.061
_exptl_absorpt_correction_type multi-scan
_exptl_absorpt_process_details SADABS-2016/2
_exptl_crystal_colour 'Pale green'
_exptl_crystal_density_diffrn 1.662
_exptl_crystal_description Needle
_exptl_crystal_F_000 5396
_exptl_crystal_size_max 0.28
_exptl_crystal_size_mid 0.15
_exptl_crystal_size_min 0.11
_exptl_transmission_factor_max 0.714
_exptl_transmission_factor_min 0.582
_refine_diff_density_max 1.131
_refine_diff_density_min -1.270
_refine_diff_density_rms 0.141
_refine_ls_extinction_method none
_refine_ls_goodness_of_fit_ref 1.036
_refine_ls_hydrogen_treatment mixed
_refine_ls_matrix_type full
_refine_ls_number_parameters 706
_refine_ls_number_reflns 10913
_refine_ls_number_restraints 102
_refine_ls_restrained_S_all 1.035
_refine_ls_R_factor_all 0.0828
_refine_ls_R_factor_gt 0.0465
_refine_ls_shift/su_max 0.007
_refine_ls_shift/su_mean 0.000
_refine_ls_structure_factor_coef Fsqd
_refine_ls_weighting_details 'w=1/[\s^2^(Fo^2^)+(0.0547P)^2^+12.1516P] where P=(Fo^2^+2Fc^2^)/3'
_refine_ls_weighting_scheme calc
_refine_ls_wR_factor_gt 0.1036
_refine_ls_wR_factor_ref 0.1175
_reflns_Friedel_coverage 0.000
_reflns_number_gt 7375
_reflns_number_total 10913
_reflns_threshold_expression 'I > 2\s(I)'
_cod_data_source_file d0dt01675f2.cif
_cod_data_source_block Complex1
_cod_depositor_comments 'Adding full bibliography for 7704420--7704422.cif.'
_cod_original_cell_volume 10545(27)
_cod_original_sg_symbol_H-M 'C 2/c'
_cod_database_code 7704420
_shelx_shelxl_version_number 2018/3
_shelx_space_group_comment
;
The symmetry employed for this shelxl refinement is uniquely defined
by the following loop, which should always be used as a source of
symmetry information in preference to the above space-group names.
They are only intended as comments.
;
_olex2_refinement_description
;
1. Fixed Uiso
 At 1.2 times of:
  All C(H) groups, All C(H,H) groups
 At 1.5 times of:
  All C(H,H,H) groups, All N(H) groups, All O(H) groups, All O(H,H) groups
2. Restrained distances
 C22-C21 = C22-C21A = C21A-C20A = C21-C20 = C20A-C19A = C20-C19 = C19A-C18 =
 C19-C18 = C23-C18
 1.39 with sigma of 0.02
 O4N-N1N = O2N-N1N = O3N-N1N
 1.24 with sigma of 0.01
 O12-H12
 0.85 with sigma of 0.02
 O15-H15
 0.85 with sigma of 0.02
 O14-H14
 0.85 with sigma of 0.02
 O13-H13
 0.85 with sigma of 0.02
 O18-H18B = O18-H18A
 0.85 with sigma of 0.02
3. Uiso/Uaniso restraints and constraints
C19 \\sim C20 \\sim C21 \\sim C19A \\sim C20A \\sim C21A: within 1.7A with
sigma of 0.01 and sigma for terminal atoms of 0.02 within 1.7A
O2N \\sim O3N \\sim O4N \\sim N1N: within 1.7A with sigma of 0.01 and sigma for
terminal atoms of 0.02 within 1.7A
4. Others
 Fixed Sof: C19(0.5) H19(0.5) C20(0.5) H20(0.5) C21(0.5) H21(0.5) C19A(0.5)
 H19A(0.5) C20A(0.5) H20A(0.5) C21A(0.5) H21A(0.5) O5W(0.5) O2N(0.5) O3N(0.5)
 O4N(0.5) N1N(0.5)
5.a Rotating group:
 O16(H16A,H16B), O17(H17A,H17B)
5.b Secondary CH2 refined with riding coordinates:
 C9(H9A,H9B), C25(H25A,H25B)
5.c Aromatic/amide H refined with riding coordinates:
 C3(H3), C4(H4), C5(H5), C8(H8), C11(H11), C12(H12A), C13(H13A), C24(H24),
 C27(H27), C28(H28), C29(H29), C35(H35), C36(H36), C37(H37), C40(H40), C19(H19),
  C20(H20), C21(H21), C19A(H19A), C20A(H20A), C21A(H21A)
5.d Idealised Me refined as rotating group:
 C1(H1A,H1B,H1C), C16(H16C,H16D,H16E), C17(H17C,H17D,H17E), C32(H32A,H32B,
 H32C), C33(H33A,H33B,H33C)
;
_olex2_submission_special_instructions 'No special instructions were received'

loop_
_space_group_symop_operation_xyz
'x, y, z'
'-x, y, -z+1/2'
'x+1/2, y+1/2, z'
'-x+1/2, y+1/2, -z+1/2'
'-x, -y, -z'
'x, -y, z-1/2'
'-x+1/2, -y+1/2, -z'
'x+1/2, -y+1/2, z-1/2'

loop_
_atom_site_label
_atom_site_type_symbol
_atom_site_fract_x
_atom_site_fract_y
_atom_site_fract_z
_atom_site_U_iso_or_equiv
_atom_site_adp_type
_atom_site_occupancy
_atom_site_site_symmetry_order
_atom_site_calc_flag
_atom_site_refinement_flags_posn
_atom_site_refinement_flags_adp
_atom_site_refinement_flags_occupancy
_atom_site_disorder_assembly
_atom_site_disorder_group
Dy1 Dy 0.13808(2) 0.42002(2) 0.28379(2) 0.02999(10) Uani 1 1 d . . . . .
Dy2 Dy 0.000000 0.51298(2) 0.250000 0.02780(11) Uani 1 2 d S T P . .
Ni1 Ni 0.14575(4) 0.55182(3) 0.21444(4) 0.0341(2) Uani 1 1 d . . . . .
Ni2 Ni 0.11015(4) 0.27776(3) 0.26508(4) 0.0323(2) Uani 1 1 d . . . . .
Ni3 Ni 0.000000 0.36294(4) 0.250000 0.0267(2) Uani 1 2 d S T P . .
O1 O 0.3219(2) 0.4659(2) 0.1728(3) 0.0524(13) Uani 1 1 d . . . . .
O2 O 0.2181(2) 0.51564(18) 0.1817(2) 0.0440(12) Uani 1 1 d . . . . .
O3 O 0.07026(19) 0.58757(15) 0.2490(2) 0.0345(10) Uani 1 1 d . . . . .
O4 O 0.0678(2) 0.64826(18) 0.3607(2) 0.0438(12) Uani 1 1 d . . . . .
O5 O 0.24736(19) 0.40523(17) 0.3325(2) 0.0391(11) Uani 1 1 d . . . . .
O6 O 0.15887(18) 0.33249(16) 0.3265(2) 0.0335(10) Uani 1 1 d . . . . .
O7 O 0.0569(2) 0.22976(17) 0.2035(2) 0.0395(11) Uani 1 1 d . . . . .
O8 O -0.0019(3) 0.1855(2) 0.1010(3) 0.0749(19) Uani 1 1 d . . . . .
O9 O 0.2062(2) 0.61015(18) 0.2737(2) 0.0463(12) Uani 1 1 d . . . . .
O10 O 0.16617(19) 0.51132(17) 0.3034(2) 0.0361(10) Uani 1 1 d . . . . .
O11 O 0.1419(2) 0.43545(18) 0.4022(2) 0.0387(11) Uani 1 1 d . . . . .
O12 O 0.08850(19) 0.48247(16) 0.2027(2) 0.0293(9) Uani 1 1 d D . . . .
O13 O 0.03830(19) 0.42824(16) 0.3070(2) 0.0284(9) Uani 1 1 d D . . . .
H13 H 0.029(3) 0.432(3) 0.3459(16) 0.043 Uiso 1 1 d D U . . .
O14 O 0.08259(19) 0.35366(16) 0.21930(19) 0.0290(9) Uani 1 1 d D . . . .
H14 H 0.086(3) 0.351(3) 0.1779(12) 0.043 Uiso 1 1 d D U . . .
O15 O 0.0336(2) 0.29706(17) 0.3165(2) 0.0316(10) Uani 1 1 d D . . . .
H15 H 0.035(3) 0.303(3) 0.3575(12) 0.047 Uiso 1 1 d D U . . .
O16 O 0.1999(2) 0.40954(18) 0.1956(2) 0.0405(11) Uani 1 1 d . . . . .
H16A H 0.232757 0.387927 0.207917 0.061 Uiso 1 1 d R U . . .
H16B H 0.216396 0.442918 0.185249 0.061 Uiso 1 1 d R U . . .
O17 O -0.0328(2) 0.53740(17) 0.1380(2) 0.0380(11) Uani 1 1 d . . . . .
H17A H -0.001532 0.537577 0.113647 0.057 Uiso 1 1 d R U . . .
H17B H -0.046150 0.573340 0.135119 0.057 Uiso 1 1 d R U . . .
O18 O 0.1778(2) 0.2638(2) 0.2034(3) 0.0487(13) Uani 1 1 d D . . . .
H18A H 0.203(3) 0.291(2) 0.202(4) 0.073 Uiso 1 1 d D U . . .
H18B H 0.162(3) 0.271(3) 0.1642(17) 0.073 Uiso 1 1 d D U . . .
N1 N 0.1350(2) 0.6000(2) 0.1328(3) 0.0382(13) Uani 1 1 d . . . . .
N2 N 0.1358(2) 0.2119(2) 0.3227(3) 0.0378(13) Uani 1 1 d . . . . .
C1 C 0.3776(4) 0.4367(4) 0.1679(5) 0.077(3) Uani 1 1 d . . . . .
H1A H 0.374557 0.414756 0.126787 0.115 Uiso 1 1 calc R U . . .
H1B H 0.385719 0.410905 0.205649 0.115 Uiso 1 1 calc R U . . .
H1C H 0.410742 0.464251 0.168006 0.115 Uiso 1 1 calc R U . . .
C2 C 0.3058(3) 0.5064(3) 0.1257(3) 0.0422(17) Uani 1 1 d . . . . .
C3 C 0.3397(3) 0.5217(3) 0.0767(4) 0.0486(19) Uani 1 1 d . . . . .
H3 H 0.377889 0.504103 0.073561 0.058 Uiso 1 1 calc R U . . .
C4 C 0.3190(4) 0.5626(3) 0.0316(4) 0.0479(19) Uani 1 1 d . . . . .
H4 H 0.342309 0.572460 -0.003246 0.058 Uiso 1 1 calc R U . . .
C5 C 0.2645(3) 0.5891(3) 0.0371(3) 0.0442(18) Uani 1 1 d . . . . .
H5 H 0.250329 0.617269 0.005725 0.053 Uiso 1 1 calc R U . . .
C6 C 0.2293(3) 0.5750(3) 0.0885(3) 0.0385(16) Uani 1 1 d . . . . .
C7 C 0.2486(3) 0.5333(3) 0.1340(3) 0.0384(16) Uani 1 1 d . . . . .
C8 C 0.1722(3) 0.6041(3) 0.0890(3) 0.0402(16) Uani 1 1 d . . . . .
H8 H 0.160956 0.628893 0.052996 0.048 Uiso 1 1 calc R U . . .
C9 C 0.0807(3) 0.6367(3) 0.1254(4) 0.0453(18) Uani 1 1 d . . . . .
H9A H 0.043771 0.612853 0.118077 0.054 Uiso 1 1 calc R U . . .
H9B H 0.082131 0.661587 0.086385 0.054 Uiso 1 1 calc R U . . .
C10 C 0.0778(3) 0.6721(3) 0.1855(4) 0.0414(17) Uani 1 1 d . . . . .
C11 C 0.0818(3) 0.7314(3) 0.1833(4) 0.0485(19) Uani 1 1 d . . . . .
H11 H 0.085540 0.749923 0.142436 0.058 Uiso 1 1 calc R U . . .
C12 C 0.0803(4) 0.7628(3) 0.2396(4) 0.053(2) Uani 1 1 d . . . . .
H12A H 0.082263 0.803063 0.237574 0.064 Uiso 1 1 calc R U . . .
C13 C 0.0758(3) 0.7364(3) 0.2994(4) 0.052(2) Uani 1 1 d . . . . .
H13A H 0.075322 0.758450 0.338441 0.062 Uiso 1 1 calc R U . . .
C14 C 0.0721(3) 0.6778(3) 0.3028(4) 0.0415(17) Uani 1 1 d . . . . .
C15 C 0.0726(3) 0.6445(3) 0.2467(3) 0.0388(16) Uani 1 1 d . . . . .
C16 C 0.0692(4) 0.6804(3) 0.4204(4) 0.060(2) Uani 1 1 d . . . . .
H16C H 0.108707 0.699177 0.429212 0.090 Uiso 1 1 calc R U . . .
H16D H 0.062911 0.654872 0.457166 0.090 Uiso 1 1 calc R U . . .
H16E H 0.036906 0.709021 0.415865 0.090 Uiso 1 1 calc R U . . .
C17 C -0.0326(5) 0.1624(4) 0.0425(5) 0.112(5) Uani 1 1 d . . . . .
H17C H -0.046637 0.193259 0.012328 0.168 Uiso 1 1 calc R U . . .
H17D H -0.067613 0.140169 0.053459 0.168 Uiso 1 1 calc R U . . .
H17E H -0.004834 0.137751 0.021087 0.168 Uiso 1 1 calc R U . . .
C18 C 0.0272(4) 0.1474(3) 0.1453(4) 0.069(3) Uani 1 1 d D . . . .
C22 C 0.0943(4) 0.1395(3) 0.2463(4) 0.061(2) Uani 1 1 d D . . . .
C23 C 0.0598(3) 0.1746(3) 0.1998(4) 0.050(2) Uani 1 1 d D . . . .
C24 C 0.1258(3) 0.1601(3) 0.3074(4) 0.0492(19) Uani 1 1 d . . . . .
H24 H 0.140493 0.132402 0.339123 0.059 Uiso 1 1 calc R U . . .
C25 C 0.1642(3) 0.2249(3) 0.3900(3) 0.0397(16) Uani 1 1 d . . . . .
H25A H 0.177082 0.189012 0.412606 0.048 Uiso 1 1 calc R U . . .
H25B H 0.133653 0.243065 0.415394 0.048 Uiso 1 1 calc R U . . .
C26 C 0.2182(3) 0.2635(3) 0.3904(3) 0.0355(15) Uani 1 1 d . . . . .
C27 C 0.2743(3) 0.2500(3) 0.4242(3) 0.0391(16) Uani 1 1 d . . . . .
H27 H 0.279755 0.213988 0.445130 0.047 Uiso 1 1 calc R U . . .
C28 C 0.3215(3) 0.2870(3) 0.4279(3) 0.0426(17) Uani 1 1 d . . . . .
H28 H 0.359076 0.276551 0.451740 0.051 Uiso 1 1 calc R U . . .
C29 C 0.3163(3) 0.3398(3) 0.3976(3) 0.0366(15) Uani 1 1 d . . . . .
H29 H 0.349646 0.365397 0.399537 0.044 Uiso 1 1 calc R U . . .
C30 C 0.2601(3) 0.3537(3) 0.3645(3) 0.0329(15) Uani 1 1 d . . . . .
C31 C 0.2116(3) 0.3164(3) 0.3603(3) 0.0333(15) Uani 1 1 d . . . . .
C32 C 0.2970(3) 0.4446(3) 0.3307(4) 0.0474(18) Uani 1 1 d . . . . .
H32A H 0.308748 0.459410 0.375179 0.071 Uiso 1 1 calc R U . . .
H32B H 0.284269 0.476116 0.300882 0.071 Uiso 1 1 calc R U . . .
H32C H 0.331699 0.425098 0.314637 0.071 Uiso 1 1 calc R U . . .
C33 C 0.2287(4) 0.6639(3) 0.2547(4) 0.060(2) Uani 1 1 d . . . . .
H33A H 0.225803 0.666131 0.206350 0.089 Uiso 1 1 calc R U . . .
H33B H 0.271218 0.668013 0.272953 0.089 Uiso 1 1 calc R U . . .
H33C H 0.204430 0.694342 0.271600 0.089 Uiso 1 1 calc R U . . .
C34 C 0.2068(3) 0.5987(3) 0.3400(4) 0.052(2) Uani 1 1 d . . . . .
C35 C 0.2253(4) 0.6352(3) 0.3904(5) 0.076(3) Uani 1 1 d . . . . .
H35 H 0.240850 0.671500 0.380623 0.091 Uiso 1 1 calc R U . . .
C36 C 0.2215(5) 0.6198(4) 0.4567(5) 0.095(4) Uani 1 1 d . . . . .
H36 H 0.234244 0.645402 0.491479 0.114 Uiso 1 1 calc R U . . .
C37 C 0.1992(5) 0.5674(4) 0.4705(5) 0.077(3) Uani 1 1 d . . . . .
H37 H 0.195882 0.557161 0.515110 0.092 Uiso 1 1 calc R U . . .
C38 C 0.1809(3) 0.5282(3) 0.4196(4) 0.0474(19) Uani 1 1 d . . . . .
C39 C 0.1848(3) 0.5440(3) 0.3534(4) 0.0444(18) Uani 1 1 d . . . . .
C40 C 0.1571(3) 0.4762(3) 0.4376(4) 0.0451(18) Uani 1 1 d . . . . .
H40 H 0.151954 0.471937 0.483111 0.054 Uiso 1 1 calc R U . . .
C19 C 0.017(2) 0.0890(7) 0.140(3) 0.104(9) Uani 0.5 1 d D U P A 1
H19 H -0.008289 0.073746 0.103533 0.125 Uiso 0.5 1 calc R U P A 1
C20 C 0.0463(14) 0.0535(10) 0.188(2) 0.106(9) Uani 0.5 1 d D U P A 1
H20 H 0.040351 0.013496 0.187904 0.127 Uiso 0.5 1 calc R U P A 1
C21 C 0.085(3) 0.0806(7) 0.237(3) 0.104(9) Uani 0.5 1 d D U P A 1
H21 H 0.106680 0.056477 0.268732 0.125 Uiso 0.5 1 calc R U P A 1
C19A C 0.036(2) 0.0896(7) 0.138(3) 0.107(9) Uani 0.5 1 d D U P A 2
H19A H 0.014014 0.071035 0.101277 0.129 Uiso 0.5 1 calc R U P A 2
C20A C 0.0757(14) 0.0574(10) 0.180(2) 0.105(9) Uani 0.5 1 d D U P A 2
H20A H 0.084918 0.019429 0.168953 0.126 Uiso 0.5 1 calc R U P A 2
C21A C 0.101(3) 0.0803(8) 0.239(3) 0.103(9) Uani 0.5 1 d D U P A 2
H21A H 0.122928 0.057712 0.272010 0.123 Uiso 0.5 1 calc R U P A 2
O1W O 0.2853(2) 0.3220(2) 0.2067(3) 0.0666(16) Uani 1 1 d . . . . .
O2W O 0.0705(2) 0.3371(2) 0.4416(2) 0.0565(14) Uani 1 1 d . . . . .
O3W O 0.1068(4) 0.2568(3) 0.0781(3) 0.109(3) Uani 1 1 d . . . . .
O4W O 0.1181(4) 0.3699(4) 0.0878(4) 0.138(3) Uani 1 1 d . . . . .
O5W O 0.3091(8) 0.2918(9) 0.0853(9) 0.089(5) Uiso 0.5 1 d . . P B 2
O2N O 0.3410(10) 0.3142(8) 0.0768(12) 0.178(8) Uani 0.5 1 d D U P C -1
O3N O 0.2999(8) 0.2643(7) -0.0036(9) 0.119(5) Uani 0.5 1 d D U P C -1
O4N O 0.2453(10) 0.2722(7) 0.0680(9) 0.145(7) Uani 0.5 1 d D U P C -1
N1N N 0.2987(10) 0.2810(9) 0.0552(11) 0.133(7) Uani 0.5 1 d D U P C -1
H12 H 0.090(6) 0.473(5) 0.163(2) 0.199 Uiso 1 1 d D U . . .

loop_
_atom_site_aniso_label
_atom_site_aniso_U_11
_atom_site_aniso_U_22
_atom_site_aniso_U_33
_atom_site_aniso_U_23
_atom_site_aniso_U_13
_atom_site_aniso_U_12
Dy1 0.02552(17) 0.02590(15) 0.03797(19) 0.00267(12) 0.00068(13) -0.00073(12)
Dy2 0.0277(2) 0.0208(2) 0.0346(2) 0.000 0.00228(18) 0.000
Ni1 0.0329(5) 0.0270(4) 0.0430(5) 0.0051(4) 0.0062(4) -0.0037(3)
Ni2 0.0328(5) 0.0263(4) 0.0362(5) -0.0004(3) -0.0033(4) 0.0046(3)
Ni3 0.0264(6) 0.0220(5) 0.0310(6) 0.000 0.0003(5) 0.000
O1 0.033(3) 0.051(3) 0.075(4) 0.012(3) 0.017(3) 0.007(2)
O2 0.041(3) 0.041(3) 0.052(3) 0.011(2) 0.018(2) 0.002(2)
O3 0.034(3) 0.018(2) 0.052(3) 0.0026(18) 0.008(2) -0.0031(18)
O4 0.054(3) 0.033(2) 0.044(3) -0.009(2) 0.003(2) -0.015(2)
O5 0.028(3) 0.036(2) 0.053(3) 0.005(2) 0.000(2) -0.0038(19)
O6 0.030(2) 0.027(2) 0.042(3) 0.0065(19) -0.006(2) 0.0026(18)
O7 0.046(3) 0.028(2) 0.043(3) -0.0021(19) -0.005(2) 0.009(2)
O8 0.090(5) 0.063(4) 0.062(4) -0.029(3) -0.038(3) 0.029(3)
O9 0.044(3) 0.033(2) 0.060(3) 0.006(2) -0.001(2) -0.014(2)
O10 0.032(3) 0.030(2) 0.044(3) -0.001(2) -0.002(2) -0.0059(19)
O11 0.039(3) 0.039(3) 0.036(3) 0.006(2) -0.004(2) 0.003(2)
O12 0.029(2) 0.026(2) 0.034(2) 0.0011(18) 0.003(2) 0.0006(17)
O13 0.030(2) 0.026(2) 0.030(2) 0.0003(18) 0.005(2) -0.0021(17)
O14 0.032(2) 0.025(2) 0.029(2) 0.0006(19) 0.000(2) 0.0019(18)
O15 0.038(3) 0.028(2) 0.028(2) -0.0020(19) -0.004(2) -0.0036(19)
O16 0.038(3) 0.034(2) 0.052(3) 0.005(2) 0.012(2) -0.001(2)
O17 0.039(3) 0.028(2) 0.047(3) 0.004(2) 0.006(2) 0.005(2)
O18 0.048(3) 0.050(3) 0.048(3) 0.006(3) 0.004(3) 0.021(2)
N1 0.040(3) 0.027(3) 0.048(4) 0.002(2) 0.008(3) -0.005(2)
N2 0.037(3) 0.033(3) 0.041(3) -0.001(2) -0.008(3) 0.007(2)
C1 0.055(6) 0.076(6) 0.103(8) 0.025(5) 0.034(5) 0.027(5)
C2 0.042(4) 0.045(4) 0.040(4) 0.002(3) 0.008(3) -0.005(3)
C3 0.045(5) 0.052(5) 0.051(5) -0.009(4) 0.015(4) -0.003(4)
C4 0.055(5) 0.049(4) 0.043(4) -0.009(4) 0.021(4) -0.015(4)
C5 0.057(5) 0.035(4) 0.039(4) -0.002(3) 0.000(4) -0.014(3)
C6 0.038(4) 0.034(4) 0.043(4) -0.002(3) 0.004(3) -0.010(3)
C7 0.037(4) 0.038(4) 0.043(4) -0.003(3) 0.012(3) -0.008(3)
C8 0.052(5) 0.034(3) 0.035(4) 0.001(3) 0.006(3) -0.010(3)
C9 0.046(4) 0.034(4) 0.057(5) 0.009(3) 0.010(4) -0.006(3)
C10 0.037(4) 0.033(4) 0.055(5) 0.006(3) 0.012(3) -0.004(3)
C11 0.051(5) 0.032(4) 0.063(5) 0.003(3) 0.009(4) -0.004(3)
C12 0.062(5) 0.033(4) 0.067(5) 0.008(4) 0.017(4) -0.010(4)
C13 0.059(5) 0.040(4) 0.058(5) -0.008(4) 0.012(4) -0.012(4)
C14 0.043(4) 0.029(3) 0.053(5) 0.003(3) 0.007(3) -0.006(3)
C15 0.043(4) 0.028(3) 0.045(4) -0.002(3) 0.002(3) 0.000(3)
C16 0.082(6) 0.051(5) 0.045(5) -0.019(4) -0.002(4) -0.010(4)
C17 0.128(10) 0.103(8) 0.086(7) -0.057(6) -0.072(7) 0.056(7)
C18 0.087(7) 0.047(5) 0.066(6) -0.015(4) -0.032(5) 0.028(4)
C22 0.077(6) 0.029(4) 0.071(6) -0.007(4) -0.024(5) 0.007(4)
C23 0.062(5) 0.027(4) 0.058(5) -0.014(3) -0.013(4) 0.006(3)
C24 0.061(5) 0.031(4) 0.051(5) 0.001(3) -0.014(4) 0.009(3)
C25 0.048(4) 0.030(3) 0.039(4) 0.011(3) -0.003(3) 0.007(3)
C26 0.036(4) 0.036(4) 0.033(4) -0.003(3) -0.005(3) 0.009(3)
C27 0.047(5) 0.036(4) 0.033(4) 0.003(3) -0.002(3) 0.015(3)
C28 0.041(4) 0.054(4) 0.032(4) -0.008(3) 0.000(3) 0.020(3)
C29 0.028(4) 0.045(4) 0.037(4) -0.007(3) 0.000(3) 0.005(3)
C30 0.031(4) 0.040(4) 0.027(3) -0.006(3) 0.002(3) 0.003(3)
C31 0.032(4) 0.034(3) 0.033(4) -0.001(3) -0.002(3) 0.007(3)
C32 0.031(4) 0.053(4) 0.057(5) 0.011(4) -0.001(4) -0.008(3)
C33 0.051(5) 0.041(4) 0.089(6) -0.001(4) 0.014(4) -0.018(4)
C34 0.047(5) 0.037(4) 0.071(6) -0.003(4) -0.005(4) -0.013(3)
C35 0.096(8) 0.043(5) 0.084(7) -0.003(5) -0.014(6) -0.029(5)
C36 0.149(11) 0.058(6) 0.068(7) -0.010(5) -0.036(7) -0.037(6)
C37 0.110(8) 0.063(6) 0.055(6) -0.008(4) -0.004(5) -0.030(5)
C38 0.050(5) 0.039(4) 0.049(5) -0.004(3) -0.014(4) -0.004(3)
C39 0.050(5) 0.033(4) 0.048(5) -0.002(3) -0.002(4) -0.010(3)
C40 0.049(5) 0.044(4) 0.040(4) -0.001(3) -0.005(4) 0.000(3)
C19 0.14(2) 0.044(6) 0.105(8) -0.032(6) -0.080(14) 0.019(7)
C20 0.15(2) 0.046(5) 0.106(7) -0.024(5) -0.079(14) 0.018(7)
C21 0.15(2) 0.043(5) 0.101(7) -0.020(5) -0.087(13) 0.018(7)
C19A 0.15(2) 0.048(6) 0.104(8) -0.033(6) -0.082(14) 0.019(7)
C20A 0.15(2) 0.043(5) 0.105(7) -0.025(5) -0.085(13) 0.021(7)
C21A 0.15(2) 0.042(5) 0.100(7) -0.027(5) -0.086(13) 0.016(7)
O1W 0.058(4) 0.061(3) 0.081(4) 0.014(3) 0.015(3) 0.014(3)
O2W 0.065(4) 0.065(3) 0.038(3) -0.002(2) -0.001(3) -0.010(3)
O3W 0.135(7) 0.136(6) 0.055(4) -0.004(4) 0.013(4) 0.031(5)
O4W 0.172(9) 0.160(8) 0.082(6) 0.008(5) 0.014(5) -0.019(7)
O2N 0.195(19) 0.098(13) 0.213(17) 0.034(12) -0.112(16) 0.027(13)
O3N 0.148(13) 0.091(10) 0.113(12) 0.008(9) -0.018(11) 0.054(9)
O4N 0.25(2) 0.062(9) 0.118(12) 0.021(8) -0.006(14) 0.043(13)
N1N 0.178(16) 0.066(10) 0.143(14) 0.014(11) -0.036(15) 0.060(12)

loop_
_atom_type_symbol
_atom_type_description
_atom_type_scat_dispersion_real
_atom_type_scat_dispersion_imag
_atom_type_scat_source
C C 0.0033 0.0016 'International Tables Vol C Tables 4.2.6.8 and 6.1.1.4'
H H 0.0000 0.0000 'International Tables Vol C Tables 4.2.6.8 and 6.1.1.4'
Dy Dy -0.1892 4.4098 'International Tables Vol C Tables 4.2.6.8 and 6.1.1.4'
N N 0.0061 0.0033 'International Tables Vol C Tables 4.2.6.8 and 6.1.1.4'
Ni Ni 0.3393 1.1124 'International Tables Vol C Tables 4.2.6.8 and 6.1.1.4'
O O 0.0106 0.0060 'International Tables Vol C Tables 4.2.6.8 and 6.1.1.4'

loop_
_geom_angle_atom_site_label_1
_geom_angle_atom_site_label_2
_geom_angle_atom_site_label_3
_geom_angle
_geom_angle_site_symmetry_1
_geom_angle_site_symmetry_3
_geom_angle_publ_flag
Ni1 Dy1 Dy2 58.10(7) . . ?
Ni2 Dy1 Dy2 114.56(8) . . ?
Ni2 Dy1 Ni1 149.19(6) . . ?
Ni3 Dy1 Dy2 59.28(10) . . ?
Ni3 Dy1 Ni1 111.35(5) . . ?
Ni3 Dy1 Ni2 55.44(3) . . ?
O5 Dy1 Dy2 150.79(10) . . ?
O5 Dy1 Ni1 101.46(10) . . ?
O5 Dy1 Ni2 93.59(10) . . ?
O5 Dy1 Ni3 146.88(11) . . ?
O6 Dy1 Dy2 136.68(11) . . ?
O6 Dy1 Ni1 165.22(11) . . ?
O6 Dy1 Ni2 34.77(12) . . ?
O6 Dy1 Ni3 81.79(12) . . ?
O6 Dy1 O5 65.10(14) . . ?
O6 Dy1 O11 76.77(16) . . ?
O6 Dy1 O12 152.25(14) . . ?
O6 Dy1 O13 99.05(14) . . ?
O6 Dy1 O14 71.13(17) . . ?
O6 Dy1 O16 94.90(16) . . ?
O10 Dy1 Dy2 71.46(14) . . ?
O10 Dy1 Ni1 35.50(13) . . ?
O10 Dy1 Ni2 173.55(11) . . ?
O10 Dy1 Ni3 130.29(11) . . ?
O10 Dy1 O5 80.14(15) . . ?
O10 Dy1 O6 139.14(16) . . ?
O10 Dy1 O11 72.69(15) . . ?
O10 Dy1 O12 68.57(16) . . ?
O10 Dy1 O13 97.74(15) . . ?
O10 Dy1 O14 149.70(15) . . ?
O10 Dy1 O16 93.60(15) . . ?
O11 Dy1 Dy2 92.09(11) . . ?
O11 Dy1 Ni1 105.98(12) . . ?
O11 Dy1 Ni2 104.11(10) . . ?
O11 Dy1 Ni3 101.49(11) . . ?
O11 Dy1 O5 72.64(15) . . ?
O12 Dy1 Dy2 37.90(10) . . ?
O12 Dy1 Ni1 36.47(10) . . ?
O12 Dy1 Ni2 117.49(12) . . ?
O12 Dy1 Ni3 76.25(12) . . ?
O12 Dy1 O5 134.68(14) . . ?
O12 Dy1 O11 123.94(15) . . ?
O13 Dy1 Dy2 38.25(11) . . ?
O13 Dy1 Ni1 95.64(10) . . ?
O13 Dy1 Ni2 86.53(10) . . ?
O13 Dy1 Ni3 37.28(11) . . ?
O13 Dy1 O5 145.27(16) . . ?
O13 Dy1 O11 73.68(15) . . ?
O13 Dy1 O12 73.20(15) . . ?
O13 Dy1 O16 143.00(15) . . ?
O14 Dy1 Dy2 85.24(14) . . ?
O14 Dy1 Ni1 115.22(13) . . ?
O14 Dy1 Ni2 36.38(10) . . ?
O14 Dy1 Ni3 36.02(10) . . ?
O14 Dy1 O5 123.82(15) . . ?
O14 Dy1 O11 128.72(15) . . ?
O14 Dy1 O12 81.14(17) . . ?
O14 Dy1 O13 73.19(16) . . ?
O14 Dy1 O16 79.33(17) . . ?
O16 Dy1 Dy2 116.27(13) . . ?
O16 Dy1 Ni1 74.08(12) . . ?
O16 Dy1 Ni2 85.76(10) . . ?
O16 Dy1 Ni3 112.87(13) . . ?
O16 Dy1 O5 71.38(18) . . ?
O16 Dy1 O11 143.18(16) . . ?
O16 Dy1 O12 78.56(17) . . ?
Dy1 Dy2 Dy1 108.85(11) 2 . ?
O3 Dy2 Dy1 84.89(15) . . ?
O3 Dy2 Dy1 84.89(15) 2 2 ?
O3 Dy2 Dy1 163.68(10) 2 . ?
O3 Dy2 Dy1 163.68(10) . 2 ?
O3 Dy2 O3 83.1(2) 2 . ?
O3 Dy2 O12 69.43(16) . . ?
O3 Dy2 O12 69.43(16) 2 2 ?
O3 Dy2 O12 143.37(14) 2 . ?
O3 Dy2 O12 143.37(14) . 2 ?
O3 Dy2 O13 144.41(15) . 2 ?
O3 Dy2 O13 144.41(15) 2 . ?
O3 Dy2 O13 115.02(17) 2 2 ?
O3 Dy2 O13 115.02(17) . . ?
O3 Dy2 O17 86.95(15) 2 2 ?
O3 Dy2 O17 86.95(15) . . ?
O3 Dy2 O17 72.11(15) 2 . ?
O3 Dy2 O17 72.11(15) . 2 ?
O12 Dy2 Dy1 38.01(11) . . ?
O12 Dy2 Dy1 115.92(13) . 2 ?
O12 Dy2 Dy1 115.92(13) 2 . ?
O12 Dy2 Dy1 38.01(11) 2 2 ?
O12 Dy2 O12 144.9(2) . 2 ?
O12 Dy2 O13 71.53(15) 2 2 ?
O12 Dy2 O13 79.56(15) . 2 ?
O12 Dy2 O13 71.53(15) . . ?
O12 Dy2 O13 79.55(15) 2 . ?
O12 Dy2 O17 82.37(16) 2 2 ?
O12 Dy2 O17 106.14(16) 2 . ?
O12 Dy2 O17 82.36(16) . . ?
O12 Dy2 O17 106.14(16) . 2 ?
O13 Dy2 Dy1 36.37(10) . . ?
O13 Dy2 Dy1 36.37(10) 2 2 ?
O13 Dy2 Dy1 81.03(13) . 2 ?
O13 Dy2 Dy1 81.03(13) 2 . ?
O13 Dy2 O13 68.6(2) 2 . ?
O17 Dy2 Dy1 78.83(11) . 2 ?
O17 Dy2 Dy1 118.28(11) . . ?
O17 Dy2 Dy1 78.83(11) 2 . ?
O17 Dy2 Dy1 118.28(11) 2 2 ?
O17 Dy2 O13 71.64(16) 2 . ?
O17 Dy2 O13 71.64(16) . 2 ?
O17 Dy2 O13 135.46(14) . . ?
O17 Dy2 O13 135.46(14) 2 2 ?
O17 Dy2 O17 152.1(2) . 2 ?
O2 Ni1 Dy1 80.00(14) . . ?
O2 Ni1 O3 178.74(17) . . ?
O2 Ni1 O9 89.2(2) . . ?
O2 Ni1 O10 89.22(19) . . ?
O2 Ni1 O12 97.4(2) . . ?
O2 Ni1 N1 89.7(2) . . ?
O3 Ni1 Dy1 98.76(12) . . ?
O3 Ni1 O9 91.5(2) . . ?
O3 Ni1 O12 81.54(18) . . ?
O9 Ni1 Dy1 113.32(15) . . ?
O10 Ni1 Dy1 39.74(11) . . ?
O10 Ni1 O3 89.95(18) . . ?
O10 Ni1 O9 74.96(19) . . ?
O10 Ni1 O12 79.05(17) . . ?
O12 Ni1 Dy1 43.44(13) . . ?
O12 Ni1 O9 153.09(18) . . ?
N1 Ni1 Dy1 148.04(15) . . ?
N1 Ni1 O3 91.3(2) . . ?
N1 Ni1 O9 96.5(2) . . ?
N1 Ni1 O10 171.45(19) . . ?
N1 Ni1 O12 109.5(2) . . ?
O6 Ni2 Dy1 39.63(11) . . ?
O6 Ni2 O14 80.86(18) . . ?
O6 Ni2 O15 87.70(18) . . ?
O6 Ni2 O18 95.9(2) . . ?
O7 Ni2 Dy1 135.86(12) . . ?
O7 Ni2 O6 174.77(16) . . ?
O7 Ni2 O14 94.61(19) . . ?
O7 Ni2 O15 88.9(2) . . ?
O7 Ni2 O18 86.9(2) . . ?
O7 Ni2 N2 92.4(2) . . ?
O14 Ni2 Dy1 41.26(13) . . ?
O14 Ni2 O15 79.99(17) . . ?
O14 Ni2 O18 93.52(19) . . ?
O15 Ni2 Dy1 83.12(11) . . ?
O18 Ni2 Dy1 95.12(15) . . ?
O18 Ni2 O15 172.00(18) . . ?
N2 Ni2 Dy1 131.36(17) . . ?
N2 Ni2 O6 91.9(2) . . ?
N2 Ni2 O14 170.63(19) . . ?
N2 Ni2 O15 93.9(2) . . ?
N2 Ni2 O18 93.1(2) . . ?
Dy1 Ni3 Dy1 132.58(9) 2 . ?
O13 Ni3 Dy1 97.40(14) 2 . ?
O13 Ni3 Dy1 97.40(14) . 2 ?
O13 Ni3 Dy1 43.04(12) . . ?
O13 Ni3 Dy1 43.04(12) 2 2 ?
O13 Ni3 O13 83.1(3) 2 . ?
O13 Ni3 O15 174.16(16) . 2 ?
O13 Ni3 O15 95.19(19) 2 2 ?
O13 Ni3 O15 95.19(19) . . ?
O13 Ni3 O15 174.16(16) 2 . ?
O14 Ni3 Dy1 42.63(13) 2 2 ?
O14 Ni3 Dy1 145.43(13) 2 . ?
O14 Ni3 Dy1 42.63(13) . . ?
O14 Ni3 Dy1 145.42(13) . 2 ?
O14 Ni3 O13 85.53(17) . . ?
O14 Ni3 O13 103.95(17) . 2 ?
O14 Ni3 O13 85.53(17) 2 2 ?
O14 Ni3 O13 103.95(17) 2 . ?
O14 Ni3 O14 167.5(2) 2 . ?
O14 Ni3 O15 89.51(18) 2 . ?
O14 Ni3 O15 81.41(17) 2 2 ?
O14 Ni3 O15 81.41(17) . . ?
O14 Ni3 O15 89.50(18) . 2 ?
O15 Ni3 Dy1 84.96(13) 2 2 ?
O15 Ni3 Dy1 132.13(12) . 2 ?
O15 Ni3 Dy1 84.96(13) . . ?
O15 Ni3 Dy1 132.13(12) 2 . ?
O15 Ni3 O15 87.1(2) . 2 ?
C2 O1 C1 116.7(6) . . ?
C7 O2 Ni1 127.5(4) . . ?
Ni1 O3 Dy2 105.01(19) . . ?
C15 O3 Dy2 140.9(4) . . ?
C15 O3 Ni1 111.1(4) . . ?
C14 O4 C16 117.6(5) . . ?
C30 O5 Dy1 116.1(3) . . ?
C30 O5 C32 117.1(5) . . ?
C32 O5 Dy1 126.8(4) . . ?
Ni2 O6 Dy1 105.61(19) . . ?
C31 O6 Dy1 125.7(4) . . ?
C31 O6 Ni2 120.8(4) . . ?
C23 O7 Ni2 125.2(4) . . ?
C18 O8 C17 116.6(6) . . ?
C33 O9 Ni1 128.0(5) . . ?
C34 O9 Ni1 111.2(4) . . ?
C34 O9 C33 118.2(6) . . ?
Ni1 O10 Dy1 104.76(19) . . ?
C39 O10 Dy1 139.0(4) . . ?
C39 O10 Ni1 115.8(4) . . ?
C40 O11 Dy1 132.8(4) . . ?
Dy1 O12 H12 116(9) . . ?
Dy2 O12 Dy1 104.09(17) . . ?
Dy2 O12 H12 126(10) . . ?
Ni1 O12 Dy1 100.09(19) . . ?
Ni1 O12 Dy2 103.60(18) . . ?
Ni1 O12 H12 104(9) . . ?
Dy1 O13 Dy2 105.38(16) . . ?
Dy1 O13 H13 123(5) . . ?
Dy2 O13 H13 105(4) . . ?
Ni3 O13 Dy1 99.67(17) . . ?
Ni3 O13 Dy2 104.2(2) . . ?
Ni3 O13 H13 118(4) . . ?
Dy1 O14 H14 120(4) . . ?
Ni2 O14 Dy1 102.36(19) . . ?
Ni2 O14 H14 109(4) . . ?
Ni3 O14 Dy1 101.34(18) . . ?
Ni3 O14 Ni2 100.84(18) . . ?
Ni3 O14 H14 120(5) . . ?
Ni2 O15 Ni3 94.87(18) . . ?
Ni2 O15 H15 125(5) . . ?
Ni3 O15 H15 119(5) . . ?
Dy1 O16 H16A 111.1 . . ?
Dy1 O16 H16B 111.4 . . ?
H16A O16 H16B 102.8 . . ?
Dy2 O17 H17A 110.8 . . ?
Dy2 O17 H17B 110.8 . . ?
H17A O17 H17B 103.2 . . ?
Ni2 O18 H18A 114(6) . . ?
Ni2 O18 H18B 107(6) . . ?
H18A O18 H18B 92(7) . . ?
C8 N1 Ni1 126.1(5) . . ?
C8 N1 C9 117.6(6) . . ?
C9 N1 Ni1 116.1(4) . . ?
C24 N2 Ni2 124.9(5) . . ?
C24 N2 C25 118.2(5) . . ?
C25 N2 Ni2 116.8(4) . . ?
O1 C1 H1A 109.5 . . ?
O1 C1 H1B 109.5 . . ?
O1 C1 H1C 109.5 . . ?
H1A C1 H1B 109.5 . . ?
H1A C1 H1C 109.5 . . ?
H1B C1 H1C 109.5 . . ?
O1 C2 C7 112.9(6) . . ?
C3 C2 O1 125.1(7) . . ?
C3 C2 C7 122.0(7) . . ?
C2 C3 H3 119.8 . . ?
C2 C3 C4 120.3(7) . . ?
C4 C3 H3 119.8 . . ?
C3 C4 H4 120.0 . . ?
C5 C4 C3 119.9(7) . . ?
C5 C4 H4 120.0 . . ?
C4 C5 H5 119.6 . . ?
C4 C5 C6 120.8(7) . . ?
C6 C5 H5 119.6 . . ?
C5 C6 C8 116.7(6) . . ?
C7 C6 C5 120.5(7) . . ?
C7 C6 C8 122.8(6) . . ?
O2 C7 C2 118.5(6) . . ?
O2 C7 C6 125.1(6) . . ?
C6 C7 C2 116.4(6) . . ?
N1 C8 C6 126.9(6) . . ?
N1 C8 H8 116.5 . . ?
C6 C8 H8 116.5 . . ?
N1 C9 H9A 109.6 . . ?
N1 C9 H9B 109.6 . . ?
N1 C9 C10 110.5(6) . . ?
H9A C9 H9B 108.1 . . ?
C10 C9 H9A 109.6 . . ?
C10 C9 H9B 109.6 . . ?
C11 C10 C9 121.6(6) . . ?
C11 C10 C15 119.8(7) . . ?
C15 C10 C9 118.6(6) . . ?
C10 C11 H11 119.8 . . ?
C12 C11 C10 120.3(7) . . ?
C12 C11 H11 119.8 . . ?
C11 C12 H12A 119.8 . . ?
C11 C12 C13 120.4(7) . . ?
C13 C12 H12A 119.8 . . ?
C12 C13 H13A 119.9 . . ?
C12 C13 C14 120.2(7) . . ?
C14 C13 H13A 119.9 . . ?
O4 C14 C13 123.6(6) . . ?
O4 C14 C15 115.2(6) . . ?
C13 C14 C15 121.2(7) . . ?
O3 C15 C10 119.8(6) . . ?
O3 C15 C14 122.1(6) . . ?
C14 C15 C10 118.1(6) . . ?
O4 C16 H16C 109.5 . . ?
O4 C16 H16D 109.5 . . ?
O4 C16 H16E 109.5 . . ?
H16C C16 H16D 109.5 . . ?
H16C C16 H16E 109.5 . . ?
H16D C16 H16E 109.5 . . ?
O8 C17 H17C 109.5 . . ?
O8 C17 H17D 109.5 . . ?
O8 C17 H17E 109.5 . . ?
H17C C17 H17D 109.5 . . ?
H17C C17 H17E 109.5 . . ?
H17D C17 H17E 109.5 . . ?
O8 C18 C23 112.4(6) . . ?
O8 C18 C19 121.9(18) . . ?
O8 C18 C19A 129(2) . . ?
C19 C18 C23 125.1(19) . . ?
C19A C18 C23 117.8(18) . . ?
C23 C22 C24 123.9(6) . . ?
C21 C22 C23 114.9(17) . . ?
C21 C22 C24 119.6(18) . . ?
C21A C22 C23 124.0(17) . . ?
C21A C22 C24 112.1(17) . . ?
O7 C23 C18 118.3(6) . . ?
O7 C23 C22 124.5(6) . . ?
C18 C23 C22 117.1(6) . . ?
N2 C24 C22 126.0(6) . . ?
N2 C24 H24 117.0 . . ?
C22 C24 H24 117.0 . . ?
N2 C25 H25A 109.0 . . ?
N2 C25 H25B 109.0 . . ?
N2 C25 C26 113.1(5) . . ?
H25A C25 H25B 107.8 . . ?
C26 C25 H25A 109.0 . . ?
C26 C25 H25B 109.0 . . ?
C27 C26 C25 122.2(6) . . ?
C31 C26 C25 119.5(6) . . ?
C31 C26 C27 118.1(6) . . ?
C26 C27 H27 119.3 . . ?
C28 C27 C26 121.4(6) . . ?
C28 C27 H27 119.3 . . ?
C27 C28 H28 119.2 . . ?
C27 C28 C29 121.7(6) . . ?
C29 C28 H28 119.2 . . ?
C28 C29 H29 121.5 . . ?
C28 C29 C30 117.0(6) . . ?
C30 C29 H29 121.5 . . ?
C29 C30 O5 123.9(6) . . ?
C31 C30 O5 114.1(5) . . ?
C31 C30 C29 122.0(6) . . ?
O6 C31 C26 121.7(6) . . ?
O6 C31 C30 118.5(5) . . ?
C30 C31 C26 119.8(6) . . ?
O5 C32 H32A 109.5 . . ?
O5 C32 H32B 109.5 . . ?
O5 C32 H32C 109.5 . . ?
H32A C32 H32B 109.5 . . ?
H32A C32 H32C 109.5 . . ?
H32B C32 H32C 109.5 . . ?
O9 C33 H33A 109.5 . . ?
O9 C33 H33B 109.5 . . ?
O9 C33 H33C 109.5 . . ?
H33A C33 H33B 109.5 . . ?
H33A C33 H33C 109.5 . . ?
H33B C33 H33C 109.5 . . ?
O9 C34 C39 113.6(6) . . ?
C35 C34 O9 125.8(7) . . ?
C35 C34 C39 120.6(8) . . ?
C34 C35 H35 119.6 . . ?
C34 C35 C36 120.9(8) . . ?
C36 C35 H35 119.6 . . ?
C35 C36 H36 120.4 . . ?
C37 C36 C35 119.2(8) . . ?
C37 C36 H36 120.4 . . ?
C36 C37 H37 119.3 . . ?
C36 C37 C38 121.3(9) . . ?
C38 C37 H37 119.3 . . ?
C39 C38 C37 119.1(7) . . ?
C40 C38 C37 117.8(7) . . ?
C40 C38 C39 123.0(6) . . ?
O10 C39 C34 118.1(7) . . ?
O10 C39 C38 123.0(6) . . ?
C38 C39 C34 118.8(6) . . ?
O11 C40 C38 128.2(7) . . ?
O11 C40 H40 115.9 . . ?
C38 C40 H40 115.9 . . ?
C18 C19 H19 120.8 . . ?
C18 C19 C20 118(3) . . ?
C20 C19 H19 120.8 . . ?
C19 C20 H20 122.2 . . ?
C21 C20 C19 116(2) . . ?
C21 C20 H20 122.2 . . ?
C22 C21 H21 116.0 . . ?
C20 C21 C22 128(2) . . ?
C20 C21 H21 116.0 . . ?
C18 C19A H19A 118.2 . . ?
C18 C19A C20A 124(3) . . ?
C20A C19A H19A 118.2 . . ?
C19A C20A H20A 120.0 . . ?
C21A C20A C19A 120(2) . . ?
C21A C20A H20A 120.0 . . ?
C22 C21A H21A 121.8 . . ?
C20A C21A C22 116(2) . . ?
C20A C21A H21A 121.8 . . ?
O3N N1N O2N 116(2) . . ?
O4N N1N O2N 135(3) . . ?
O4N N1N O3N 105(2) . . ?

loop_
_geom_bond_atom_site_label_1
_geom_bond_atom_site_label_2
_geom_bond_distance
_geom_bond_site_symmetry_2
_geom_bond_publ_flag
Dy1 Dy2 3.763(4) . ?
Dy1 Ni1 3.421(4) . ?
Dy1 Ni2 3.420(5) . ?
Dy1 Ni3 3.343(4) . ?
Dy1 O5 2.539(5) . ?
Dy1 O6 2.265(5) . ?
Dy1 O10 2.262(5) . ?
Dy1 O11 2.429(6) . ?
Dy1 O12 2.389(5) . ?
Dy1 O13 2.314(5) . ?
Dy1 O14 2.309(4) . ?
Dy1 O16 2.381(5) . ?
Dy2 O3 2.347(5) . ?
Dy2 O3 2.347(5) 2 ?
Dy2 O12 2.383(5) 2 ?
Dy2 O12 2.383(5) . ?
Dy2 O13 2.416(5) . ?
Dy2 O13 2.416(5) 2 ?
Dy2 O17 2.388(5) 2 ?
Dy2 O17 2.388(5) . ?
Ni1 O2 1.990(5) . ?
Ni1 O3 2.060(5) . ?
Ni1 O9 2.188(5) . ?
Ni1 O10 2.054(5) . ?
Ni1 O12 2.065(5) . ?
Ni1 N1 2.006(6) . ?
Ni2 O6 2.025(4) . ?
Ni2 O7 1.981(5) . ?
Ni2 O14 2.077(5) . ?
Ni2 O15 2.132(5) . ?
Ni2 O18 2.079(6) . ?
Ni2 N2 1.991(5) . ?
Ni3 O13 2.054(4) 2 ?
Ni3 O13 2.054(4) . ?
Ni3 O14 2.005(5) . ?
Ni3 O14 2.005(5) 2 ?
Ni3 O15 2.140(5) . ?
Ni3 O15 2.140(5) 2 ?
O1 C1 1.424(9) . ?
O1 C2 1.373(8) . ?
O2 C7 1.307(7) . ?
O3 C15 1.342(7) . ?
O4 C14 1.379(8) . ?
O4 C16 1.429(8) . ?
O5 C30 1.392(7) . ?
O5 C32 1.441(7) . ?
O6 C31 1.345(7) . ?
O7 C23 1.304(7) . ?
O8 C17 1.416(9) . ?
O8 C18 1.383(9) . ?
O9 C33 1.428(8) . ?
O9 C34 1.373(9) . ?
O10 C39 1.306(8) . ?
O11 C40 1.227(8) . ?
O12 H12 0.84(2) . ?
O13 H13 0.85(2) . ?
O14 H14 0.86(2) . ?
O15 H15 0.84(2) . ?
O16 H16A 0.9015 . ?
O16 H16B 0.9013 . ?
O17 H17A 0.8937 . ?
O17 H17B 0.8958 . ?
O18 H18A 0.85(2) . ?
O18 H18B 0.85(2) . ?
N1 C8 1.280(8) . ?
N1 C9 1.473(8) . ?
N2 C24 1.271(8) . ?
N2 C25 1.478(8) . ?
C1 H1A 0.9800 . ?
C1 H1B 0.9800 . ?
C1 H1C 0.9800 . ?
C2 C3 1.358(9) . ?
C2 C7 1.441(9) . ?
C3 H3 0.9500 . ?
C3 C4 1.374(10) . ?
C4 H4 0.9500 . ?
C4 C5 1.372(10) . ?
C5 H5 0.9500 . ?
C5 C6 1.409(9) . ?
C6 C7 1.387(9) . ?
C6 C8 1.437(10) . ?
C8 H8 0.9500 . ?
C9 H9A 0.9900 . ?
C9 H9B 0.9900 . ?
C9 C10 1.488(10) . ?
C10 C11 1.400(9) . ?
C10 C15 1.420(9) . ?
C11 H11 0.9500 . ?
C11 C12 1.368(10) . ?
C12 H12A 0.9500 . ?
C12 C13 1.380(10) . ?
C13 H13A 0.9500 . ?
C13 C14 1.385(9) . ?
C14 C15 1.386(9) . ?
C16 H16C 0.9800 . ?
C16 H16D 0.9800 . ?
C16 H16E 0.9800 . ?
C17 H17C 0.9800 . ?
C17 H17D 0.9800 . ?
C17 H17E 0.9800 . ?
C18 C23 1.410(9) . ?
C18 C19 1.394(17) . ?
C18 C19A 1.385(17) . ?
C22 C23 1.418(10) . ?
C22 C24 1.444(10) . ?
C22 C21 1.414(17) . ?
C22 C21A 1.413(17) . ?
C24 H24 0.9500 . ?
C25 H25A 0.9900 . ?
C25 H25B 0.9900 . ?
C25 C26 1.500(9) . ?
C26 C27 1.391(9) . ?
C26 C31 1.388(9) . ?
C27 H27 0.9500 . ?
C27 C28 1.357(9) . ?
C28 H28 0.9500 . ?
C28 C29 1.386(9) . ?
C29 H29 0.9500 . ?
C29 C30 1.390(8) . ?
C30 C31 1.383(9) . ?
C32 H32A 0.9800 . ?
C32 H32B 0.9800 . ?
C32 H32C 0.9800 . ?
C33 H33A 0.9800 . ?
C33 H33B 0.9800 . ?
C33 H33C 0.9800 . ?
C34 C35 1.368(11) . ?
C34 C39 1.416(9) . ?
C35 H35 0.9500 . ?
C35 C36 1.408(12) . ?
C36 H36 0.9500 . ?
C36 C37 1.368(12) . ?
C37 H37 0.9500 . ?
C37 C38 1.414(10) . ?
C38 C39 1.408(10) . ?
C38 C40 1.397(9) . ?
C40 H40 0.9500 . ?
C19 H19 0.9500 . ?
C19 C20 1.400(17) . ?
C20 H20 0.9500 . ?
C20 C21 1.393(16) . ?
C21 H21 0.9500 . ?
C19A H19A 0.9500 . ?
C19A C20A 1.391(17) . ?
C20A H20A 0.9500 . ?
C20A C21A 1.374(18) . ?
C21A H21A 0.9500 . ?
O2N N1N 1.263(10) . ?
O3N N1N 1.261(10) . ?
O4N N1N 1.255(10) . ?

loop_
_geom_torsion_atom_site_label_1
_geom_torsion_atom_site_label_2
_geom_torsion_atom_site_label_3
_geom_torsion_atom_site_label_4
_geom_torsion
_geom_torsion_site_symmetry_1
_geom_torsion_site_symmetry_2
_geom_torsion_site_symmetry_3
_geom_torsion_site_symmetry_4
_geom_torsion_publ_flag
Dy1 O5 C30 C29 -175.6(5) . . . . ?
Dy1 O5 C30 C31 4.7(6) . . . . ?
Dy1 O6 C31 C26 173.4(4) . . . . ?
Dy1 O6 C31 C30 -6.9(8) . . . . ?
Dy1 O10 C39 C34 169.9(5) . . . . ?
Dy1 O10 C39 C38 -13.4(11) . . . . ?
Dy1 O11 C40 C38 -3.6(11) . . . . ?
Dy2 O3 C15 C10 -98.5(8) . . . . ?
Dy2 O3 C15 C14 83.6(9) . . . . ?
Ni1 O2 C7 C2 169.4(4) . . . . ?
Ni1 O2 C7 C6 -13.0(10) . . . . ?
Ni1 O3 C15 C10 57.6(7) . . . . ?
Ni1 O3 C15 C14 -120.4(6) . . . . ?
Ni1 O9 C34 C35 -160.6(7) . . . . ?
Ni1 O9 C34 C39 18.1(8) . . . . ?
Ni1 O10 C39 C34 -19.0(8) . . . . ?
Ni1 O10 C39 C38 157.7(6) . . . . ?
Ni1 N1 C8 C6 0.3(10) . . . . ?
Ni1 N1 C9 C10 53.0(6) . . . . ?
Ni2 O6 C31 C26 -42.1(8) . . . . ?
Ni2 O6 C31 C30 137.5(5) . . . . ?
Ni2 O7 C23 C18 -167.8(6) . . . . ?
Ni2 O7 C23 C22 11.3(11) . . . . ?
Ni2 N2 C24 C22 -0.3(12) . . . . ?
Ni2 N2 C25 C26 -55.3(6) . . . . ?
O1 C2 C3 C4 179.5(7) . . . . ?
O1 C2 C7 O2 -2.6(9) . . . . ?
O1 C2 C7 C6 179.6(6) . . . . ?
O4 C14 C15 O3 -1.2(10) . . . . ?
O4 C14 C15 C10 -179.2(6) . . . . ?
O5 C30 C31 O6 0.7(8) . . . . ?
O5 C30 C31 C26 -179.7(5) . . . . ?
O8 C18 C23 O7 2.8(12) . . . . ?
O8 C18 C23 C22 -176.4(8) . . . . ?
O8 C18 C19 C20 -177(2) . . . . ?
O8 C18 C19A C20A 167(3) . . . . ?
O9 C34 C35 C36 177.2(9) . . . . ?
O9 C34 C39 O10 -0.6(10) . . . . ?
O9 C34 C39 C38 -177.5(6) . . . . ?
N1 C9 C10 C11 116.1(7) . . . . ?
N1 C9 C10 C15 -62.1(8) . . . . ?
N2 C25 C26 C27 -127.3(6) . . . . ?
N2 C25 C26 C31 57.5(8) . . . . ?
C1 O1 C2 C3 -2.4(11) . . . . ?
C1 O1 C2 C7 179.3(7) . . . . ?
C2 C3 C4 C5 1.7(11) . . . . ?
C3 C2 C7 O2 179.0(6) . . . . ?
C3 C2 C7 C6 1.2(10) . . . . ?
C3 C4 C5 C6 0.1(10) . . . . ?
C4 C5 C6 C7 -1.2(10) . . . . ?
C4 C5 C6 C8 -178.4(6) . . . . ?
C5 C6 C7 O2 -177.1(6) . . . . ?
C5 C6 C7 C2 0.6(9) . . . . ?
C5 C6 C8 N1 -176.0(6) . . . . ?
C7 C2 C3 C4 -2.3(11) . . . . ?
C7 C6 C8 N1 6.8(11) . . . . ?
C8 N1 C9 C10 -123.3(6) . . . . ?
C8 C6 C7 O2 0.0(11) . . . . ?
C8 C6 C7 C2 177.6(6) . . . . ?
C9 N1 C8 C6 176.2(6) . . . . ?
C9 C10 C11 C12 -178.6(7) . . . . ?
C9 C10 C15 O3 -0.2(10) . . . . ?
C9 C10 C15 C14 177.8(6) . . . . ?
C10 C11 C12 C13 1.1(12) . . . . ?
C11 C10 C15 O3 -178.5(6) . . . . ?
C11 C10 C15 C14 -0.4(10) . . . . ?
C11 C12 C13 C14 -0.8(12) . . . . ?
C12 C13 C14 O4 179.8(7) . . . . ?
C12 C13 C14 C15 -0.1(11) . . . . ?
C13 C14 C15 O3 178.7(7) . . . . ?
C13 C14 C15 C10 0.7(11) . . . . ?
C15 C10 C11 C12 -0.4(11) . . . . ?
C16 O4 C14 C13 -2.0(10) . . . . ?
C16 O4 C14 C15 177.8(6) . . . . ?
C17 O8 C18 C23 176.0(9) . . . . ?
C17 O8 C18 C19 -12(3) . . . . ?
C17 O8 C18 C19A 8(4) . . . . ?
C18 C19 C20 C21 -2(7) . . . . ?
C18 C19A C20A C21A 10(7) . . . . ?
C23 C18 C19 C20 -6(5) . . . . ?
C23 C18 C19A C20A -1(6) . . . . ?
C23 C22 C24 N2 -12.6(14) . . . . ?
C23 C22 C21 C20 1(7) . . . . ?
C23 C22 C21A C20A 4(6) . . . . ?
C24 N2 C25 C26 129.3(7) . . . . ?
C24 C22 C23 O7 6.4(14) . . . . ?
C24 C22 C23 C18 -174.4(9) . . . . ?
C24 C22 C21 C20 167(4) . . . . ?
C24 C22 C21A C20A -177(3) . . . . ?
C25 N2 C24 C22 174.8(7) . . . . ?
C25 C26 C27 C28 -175.3(6) . . . . ?
C25 C26 C31 O6 -4.9(9) . . . . ?
C25 C26 C31 C30 175.4(6) . . . . ?
C26 C27 C28 C29 -0.7(10) . . . . ?
C27 C26 C31 O6 179.7(6) . . . . ?
C27 C26 C31 C30 0.1(9) . . . . ?
C27 C28 C29 C30 1.3(9) . . . . ?
C28 C29 C30 O5 179.1(5) . . . . ?
C28 C29 C30 C31 -1.3(9) . . . . ?
C29 C30 C31 O6 -179.0(6) . . . . ?
C29 C30 C31 C26 0.6(9) . . . . ?
C31 C26 C27 C28 -0.1(10) . . . . ?
C32 O5 C30 C29 4.1(9) . . . . ?
C32 O5 C30 C31 -175.6(6) . . . . ?
C33 O9 C34 C35 2.5(11) . . . . ?
C33 O9 C34 C39 -178.8(6) . . . . ?
C34 C35 C36 C37 0.2(17) . . . . ?
C35 C34 C39 O10 178.2(7) . . . . ?
C35 C34 C39 C38 1.3(12) . . . . ?
C35 C36 C37 C38 1.1(17) . . . . ?
C36 C37 C38 C39 -1.3(14) . . . . ?
C36 C37 C38 C40 -178.2(9) . . . . ?
C37 C38 C39 O10 -176.7(7) . . . . ?
C37 C38 C39 C34 0.0(12) . . . . ?
C37 C38 C40 O11 -175.5(8) . . . . ?
C39 C34 C35 C36 -1.4(14) . . . . ?
C39 C38 C40 O11 7.6(13) . . . . ?
C40 C38 C39 O10 0.2(12) . . . . ?
C40 C38 C39 C34 176.9(7) . . . . ?
C19 C18 C23 O7 -169(3) . . . . ?
C19 C18 C23 C22 12(3) . . . . ?
C19 C20 C21 C22 5(8) . . . . ?
C21 C22 C23 O7 172(3) . . . . ?
C21 C22 C23 C18 -9(3) . . . . ?
C21 C22 C24 N2 -177(3) . . . . ?
C19A C18 C23 O7 173(3) . . . . ?
C19A C18 C23 C22 -7(3) . . . . ?
C19A C20A C21A C22 -11(7) . . . . ?
C21A C22 C23 O7 -174(4) . . . . ?
C21A C22 C23 C18 5(4) . . . . ?
C21A C22 C24 N2 168(3) . . . . ?
